data_4514739
loop_
_publ_author_name
'Russell, John E. A.'
'Entz, Emily D.'
'Joyce, Ian M.'
'Neufeldt, Sharon R.'

_publ_section_title
;
 Nickel-Catalyzed Stille Cross Coupling of C-O Electrophiles.
;
_journal_issue 4
_journal_name_full 'ACS catalysis'
_journal_page_first 3304
_journal_page_last 3310
_journal_paper_doi 10.1021/acscatal.9b00744
_journal_volume 9
_journal_year 2019
_chemical_formula_moiety 'C29 H42 F N Ni O3 P2 S'
_chemical_formula_sum 'C29 H42 F N Ni O3 P2 S'
_chemical_formula_weight 624.34
_space_group_crystal_system monoclinic
_space_group_IT_number 11
_space_group_name_Hall '-P 2yb'
_space_group_name_H-M_alt 'P 1 21/m 1'
_symmetry_space_group_name_Hall '-P 2yb'
_symmetry_space_group_name_H-M 'P 1 21/m 1'
_atom_sites_solution_hydrogens geom
_atom_sites_solution_primary dual
_audit_creation_date 2018-11-20
_audit_creation_method
;
Olex2 1.2
(compiled 2018.05.29 svn.r3508 for OlexSys, GUI svn.r5506)
;
_cell_angle_alpha 90
_cell_angle_beta 101.7950(10)
_cell_angle_gamma 90
_cell_formula_units_Z 2
_cell_length_a 8.6752(3)
_cell_length_b 12.5702(4)
_cell_length_c 14.4059(5)
_cell_measurement_reflns_used 9860
_cell_measurement_temperature 100
_cell_measurement_theta_max 27.555
_cell_measurement_theta_min 3.009
_cell_volume 1537.78(9)
_computing_cell_refinement 'SAINT V8.38A (BRUKER-AXS, 2016)'
_computing_data_collection 'APEX3 (Bruker-AXS, 2016)'
_computing_data_reduction 'SAINT V8.38A (BRUKER-AXS, 2016)'
_computing_molecular_graphics 'Olex2 (Dolomanov et al., 2009)'
_computing_publication_material 'Olex2 (Dolomanov et al., 2009)'
_computing_structure_refinement 'ShelXL (Sheldrick, 2015)'
_computing_structure_solution 'ShelXT (Sheldrick, 2015)'
_diffrn_ambient_temperature 100
_diffrn_detector 'Bruker Photon-100 area detector'
_diffrn_detector_area_resol_mean 10.5
_diffrn_detector_type 'CMOS area detector'
_diffrn_measured_fraction_theta_full 0.999
_diffrn_measured_fraction_theta_max 0.998
_diffrn_measurement_device 'Fixed Chi Three-Circle Diffractometer'
_diffrn_measurement_device_type 'Bruker D8 VENTURE Duo'
_diffrn_measurement_method '\w and \f scans'
_diffrn_radiation_monochromator 'TRIUMPH graphite'
_diffrn_radiation_probe x-ray
_diffrn_radiation_type MoK\a
_diffrn_radiation_wavelength 0.71073
_diffrn_reflns_av_R_equivalents 0.0268
_diffrn_reflns_av_unetI/netI 0.0127
_diffrn_reflns_Laue_measured_fraction_full 0.999
_diffrn_reflns_Laue_measured_fraction_max 0.998
_diffrn_reflns_limit_h_max 11
_diffrn_reflns_limit_h_min -11
_diffrn_reflns_limit_k_max 15
_diffrn_reflns_limit_k_min -16
_diffrn_reflns_limit_l_max 18
_diffrn_reflns_limit_l_min -18
_diffrn_reflns_number 42439
_diffrn_reflns_point_group_measured_fraction_full 0.999
_diffrn_reflns_point_group_measured_fraction_max 0.998
_diffrn_reflns_theta_full 25.242
_diffrn_reflns_theta_max 27.553
_diffrn_reflns_theta_min 2.889
_diffrn_source 'sealed tube'
_diffrn_source_type fine-focus
_diffrn_standards_number 0
_exptl_absorpt_coefficient_mu 0.839
_exptl_absorpt_correction_T_max 0.6468
_exptl_absorpt_correction_T_min 0.6012
_exptl_absorpt_correction_type multi-scan
_exptl_absorpt_process_details
'SADABS-2016/2 (Bruker,2016/2) was used for absorption correction. wR2(int) was 0.0447 before and 0.0413 after correction. The Ratio of minimum to maximum transmission is 0.9295. The \l/2 correction factor is Not present.'
_exptl_crystal_colour yellow
_exptl_crystal_density_diffrn 1.348
_exptl_crystal_description prism
_exptl_crystal_F_000 660
_exptl_crystal_size_max 0.21
_exptl_crystal_size_mid 0.16
_exptl_crystal_size_min 0.03
_refine_diff_density_max 0.431
_refine_diff_density_min -0.279
_refine_diff_density_rms 0.056
_refine_ls_extinction_method none
_refine_ls_goodness_of_fit_ref 1.070
_refine_ls_hydrogen_treatment constr
_refine_ls_matrix_type full
_refine_ls_number_parameters 194
_refine_ls_number_reflns 3706
_refine_ls_number_restraints 0
_refine_ls_restrained_S_all 1.070
_refine_ls_R_factor_all 0.0275
_refine_ls_R_factor_gt 0.0238
_refine_ls_shift/su_max 0.001
_refine_ls_shift/su_mean 0.000
_refine_ls_structure_factor_coef Fsqd
_refine_ls_weighting_details 'w=1/[\s^2^(Fo^2^)+(0.0297P)^2^+0.7909P] where P=(Fo^2^+2Fc^2^)/3'
_refine_ls_weighting_scheme calc
_refine_ls_wR_factor_gt 0.0593
_refine_ls_wR_factor_ref 0.0613
_reflns_Friedel_coverage 0.000
_reflns_number_gt 3375
_reflns_number_total 3706
_reflns_threshold_expression 'I > 2\s(I)'
_cod_data_source_file cs9b00744_si_003.cif
_cod_data_source_block msu_sn10
_cod_depositor_comments
;
The following automatic conversions were performed:

'_diffrn_radiation_probe' value 'X-ray' changed to 'x-ray' according
to
/home/data/users/saulius/crontab/automatic-downloads/current/ACS/lib/dictionaries/cif_core.dic
dictionary named 'cif_core.dic' version 2.4.2 from 2011-04-26.

Automatic conversion script
Id: cif_fix_values 4973 2017-02-22 13:04:09Z antanas 
;
_cod_database_code 4514739
_shelx_shelxl_version_number 2014/7
_shelx_space_group_comment
;
The symmetry employed for this shelxl refinement is uniquely defined
by the following loop, which should always be used as a source of
symmetry information in preference to the above space-group names.
They are only intended as comments.
;
_shelx_estimated_absorpt_t_max 0.975
_shelx_estimated_absorpt_t_min 0.844
_olex2_refinement_description
;
1. Fixed Uiso
 At 1.2 times of:
  All C(H) groups, All C(H,H) groups
 At 1.5 times of:
  All C(H,H,H) groups
2. Others
 Fixed Sof: H7A(0.5) H7B(0.5) H7C(0.5)
3.a Secondary CH2 refined with riding coordinates:
 C14(H14A,H14B), C16(H16A,H16B)
3.b Aromatic/amide H refined with riding coordinates:
 C3(H3), C5(H5), C6(H6), C9(H9), C10(H10), C11(H11), C12(H12), C13(H13)
3.c Idealised Me refined as rotating group:
 C7(H7A,H7B,H7C), C15(H15A,H15B,H15C), C17(H17A,H17B,H17C), C18(H18A,H18B,H18C)
;
_olex2_submission_special_instructions 'No special instructions were received'

loop_
_space_group_symop_operation_xyz
'x, y, z'
'-x, y+1/2, -z'
'-x, -y, -z'
'x, -y-1/2, z'

loop_
_atom_site_label
_atom_site_type_symbol
_atom_site_fract_x
_atom_site_fract_y
_atom_site_fract_z
_atom_site_U_iso_or_equiv
_atom_site_adp_type
_atom_site_occupancy
_atom_site_site_symmetry_order
_atom_site_calc_flag
_atom_site_refinement_flags_posn
_atom_site_refinement_flags_adp
_atom_site_refinement_flags_occupancy
_atom_site_disorder_assembly
_atom_site_disorder_group
Ni1 Ni 0.69920(2) 0.7500 0.73365(2) 0.01043(7) Uani 1 2 d S T P . .
S1 S 0.88203(5) 0.7500 0.94368(3) 0.01378(9) Uani 1 2 d S T P . .
P1 P 0.69867(3) 0.57482(2) 0.71874(2) 0.01141(8) Uani 1 1 d . . . . .
F1 F 0.08810(15) 0.7500 0.44130(9) 0.0356(3) Uani 1 2 d S T P . .
O1 O 0.88117(14) 0.7500 0.83933(8) 0.0140(2) Uani 1 2 d S T P . .
O2 O 0.81739(11) 0.65290(7) 0.97325(6) 0.0209(2) Uani 1 1 d . . . . .
N1 N 1.07031(18) 0.7500 0.99638(10) 0.0170(3) Uani 1 2 d S T P . .
C1 C 0.5120(2) 0.7500 0.63800(12) 0.0132(3) Uani 1 2 d S T P . .
C2 C 0.3670(2) 0.7500 0.66784(13) 0.0165(3) Uani 1 2 d S T P . .
C3 C 0.2255(2) 0.7500 0.60078(15) 0.0221(4) Uani 1 2 d S T P . .
H3 H 0.1277 0.7500 0.6209 0.027 Uiso 1 2 calc RS T P . .
C4 C 0.2282(2) 0.7500 0.50568(14) 0.0225(4) Uani 1 2 d S T P . .
C5 C 0.3663(2) 0.7500 0.47270(13) 0.0194(4) Uani 1 2 d S T P . .
H5 H 0.3657 0.7500 0.4067 0.023 Uiso 1 2 calc RS T P . .
C6 C 0.5072(2) 0.7500 0.53976(12) 0.0147(3) Uani 1 2 d S T P . .
H6 H 0.6037 0.7500 0.5183 0.018 Uiso 1 2 calc RS T P . .
C7 C 0.3585(2) 0.7500 0.77126(14) 0.0229(4) Uani 1 2 d S T P . .
H7A H 0.3291 0.8211 0.7895 0.034 Uiso 0.5 1 calc GR . . A -1
H7B H 0.4615 0.7306 0.8095 0.034 Uiso 0.5 1 calc GR . . A -1
H7C H 0.2794 0.6983 0.7820 0.034 Uiso 0.5 1 calc GR . . A -1
C8 C 0.53196(14) 0.50633(10) 0.75037(9) 0.0150(2) Uani 1 1 d . . . . .
C9 C 0.41107(17) 0.46073(13) 0.68404(10) 0.0266(3) Uani 1 1 d . . . . .
H9 H 0.4117 0.4662 0.6184 0.032 Uiso 1 1 calc R . . . .
C10 C 0.28897(19) 0.40700(16) 0.71336(12) 0.0376(4) Uani 1 1 d . . . . .
H10 H 0.2063 0.3765 0.6676 0.045 Uiso 1 1 calc R . . . .
C11 C 0.28777(17) 0.39790(14) 0.80892(11) 0.0313(3) Uani 1 1 d . . . . .
H11 H 0.2057 0.3598 0.8288 0.038 Uiso 1 1 calc R . . . .
C12 C 0.40590(17) 0.44420(12) 0.87524(10) 0.0261(3) Uani 1 1 d . . . . .
H12 H 0.4044 0.4386 0.9408 0.031 Uiso 1 1 calc R . . . .
C13 C 0.52669(16) 0.49884(11) 0.84655(9) 0.0217(3) Uani 1 1 d . . . . .
H13 H 0.6067 0.5315 0.8926 0.026 Uiso 1 1 calc R . . . .
C14 C 0.86664(14) 0.50619(10) 0.79206(9) 0.0155(2) Uani 1 1 d . . . . .
H14A H 0.9649 0.5356 0.7775 0.019 Uiso 1 1 calc R . . . .
H14B H 0.8674 0.5215 0.8596 0.019 Uiso 1 1 calc R . . . .
C15 C 0.86646(16) 0.38552(10) 0.77820(9) 0.0204(3) Uani 1 1 d . . . . .
H15A H 0.8960 0.3690 0.7177 0.031 Uiso 1 1 calc GR . . . .
H15B H 0.7609 0.3575 0.7779 0.031 Uiso 1 1 calc GR . . . .
H15C H 0.9423 0.3528 0.8302 0.031 Uiso 1 1 calc GR . . . .
C16 C 0.70239(15) 0.52825(10) 0.59899(8) 0.0155(2) Uani 1 1 d . . . . .
H16A H 0.6969 0.4496 0.5976 0.019 Uiso 1 1 calc R . . . .
H16B H 0.6087 0.5559 0.5544 0.019 Uiso 1 1 calc R . . . .
C17 C 0.85115(16) 0.56420(13) 0.56628(10) 0.0253(3) Uani 1 1 d . . . . .
H17A H 0.8487 0.5376 0.5021 0.038 Uiso 1 1 calc GR . . . .
H17B H 0.9441 0.5360 0.6096 0.038 Uiso 1 1 calc GR . . . .
H17C H 0.8559 0.6421 0.5662 0.038 Uiso 1 1 calc GR . . . .
C18 C 1.15546(17) 0.84692(11) 0.97966(10) 0.0233(3) Uani 1 1 d . . . . .
H18A H 1.1655 0.8493 0.9132 0.035 Uiso 1 1 calc GR . . . .
H18B H 1.2605 0.8466 1.0208 0.035 Uiso 1 1 calc GR . . . .
H18C H 1.0971 0.9096 0.9939 0.035 Uiso 1 1 calc GR . . . .

loop_
_atom_site_aniso_label
_atom_site_aniso_U_11
_atom_site_aniso_U_22
_atom_site_aniso_U_33
_atom_site_aniso_U_23
_atom_site_aniso_U_13
_atom_site_aniso_U_12
Ni1 0.01326(11) 0.00888(11) 0.00881(10) 0.000 0.00146(8) 0.000
S1 0.0172(2) 0.0144(2) 0.00969(18) 0.000 0.00259(15) 0.000
P1 0.01407(15) 0.00917(15) 0.01092(14) 0.00002(10) 0.00241(11) -0.00043(11)
F1 0.0227(6) 0.0405(8) 0.0356(7) 0.000 -0.0131(5) 0.000
O1 0.0164(6) 0.0150(6) 0.0095(5) 0.000 0.0001(4) 0.000
O2 0.0264(5) 0.0200(5) 0.0173(4) 0.0021(4) 0.0068(4) -0.0047(4)
N1 0.0188(7) 0.0180(8) 0.0122(7) 0.000 -0.0016(6) 0.000
C1 0.0160(8) 0.0086(7) 0.0143(8) 0.000 0.0018(6) 0.000
C2 0.0192(9) 0.0108(8) 0.0196(8) 0.000 0.0043(7) 0.000
C3 0.0161(9) 0.0175(9) 0.0322(10) 0.000 0.0035(8) 0.000
C4 0.0196(9) 0.0159(9) 0.0262(10) 0.000 -0.0090(7) 0.000
C5 0.0284(10) 0.0111(8) 0.0154(8) 0.000 -0.0032(7) 0.000
C6 0.0195(8) 0.0098(8) 0.0142(8) 0.000 0.0022(7) 0.000
C7 0.0241(10) 0.0248(10) 0.0221(9) 0.000 0.0104(8) 0.000
C8 0.0160(6) 0.0115(6) 0.0179(6) 0.0024(4) 0.0046(5) 0.0002(4)
C9 0.0248(7) 0.0345(8) 0.0194(6) 0.0026(6) 0.0017(5) -0.0105(6)
C10 0.0267(8) 0.0530(11) 0.0304(8) 0.0037(7) -0.0003(6) -0.0208(7)
C11 0.0231(7) 0.0368(9) 0.0353(8) 0.0099(7) 0.0092(6) -0.0087(6)
C12 0.0272(7) 0.0311(8) 0.0223(7) 0.0060(6) 0.0106(6) -0.0025(6)
C13 0.0232(7) 0.0238(7) 0.0188(6) -0.0008(5) 0.0057(5) -0.0046(5)
C14 0.0167(6) 0.0133(6) 0.0154(5) 0.0015(4) 0.0008(4) 0.0017(5)
C15 0.0237(7) 0.0130(6) 0.0236(6) 0.0013(5) 0.0029(5) 0.0036(5)
C16 0.0199(6) 0.0139(6) 0.0126(5) -0.0024(4) 0.0033(4) 0.0010(5)
C17 0.0227(7) 0.0363(8) 0.0187(6) 0.0001(6) 0.0079(5) 0.0024(6)
C18 0.0227(7) 0.0239(7) 0.0214(6) -0.0027(5) 0.0003(5) -0.0059(5)

loop_
_atom_type_symbol
_atom_type_description
_atom_type_scat_dispersion_real
_atom_type_scat_dispersion_imag
_atom_type_scat_source
C C 0.0033 0.0016 'International Tables Vol C Tables 4.2.6.8 and 6.1.1.4'
H H 0.0000 0.0000 'International Tables Vol C Tables 4.2.6.8 and 6.1.1.4'
F F 0.0171 0.0103 'International Tables Vol C Tables 4.2.6.8 and 6.1.1.4'
N N 0.0061 0.0033 'International Tables Vol C Tables 4.2.6.8 and 6.1.1.4'
Ni Ni 0.3393 1.1124 'International Tables Vol C Tables 4.2.6.8 and 6.1.1.4'
O O 0.0106 0.0060 'International Tables Vol C Tables 4.2.6.8 and 6.1.1.4'
P P 0.1023 0.0942 'International Tables Vol C Tables 4.2.6.8 and 6.1.1.4'
S S 0.1246 0.1234 'International Tables Vol C Tables 4.2.6.8 and 6.1.1.4'

loop_
_geom_angle_atom_site_label_1
_geom_angle_atom_site_label_2
_geom_angle_atom_site_label_3
_geom_angle
_geom_angle_site_symmetry_1
_geom_angle_site_symmetry_3
P1 Ni1 P1 168.902(18) . 4_575
O1 Ni1 P1 93.491(10) . 4_575
O1 Ni1 P1 93.491(10) . .
C1 Ni1 P1 86.856(10) . 4_575
C1 Ni1 P1 86.856(10) . .
C1 Ni1 O1 175.53(6) . .
O1 S1 N1 105.17(7) . .
O2 S1 O1 111.88(4) . .
O2 S1 O1 111.88(4) 4_575 .
O2 S1 O2 115.48(8) . 4_575
O2 S1 N1 105.74(5) 4_575 .
O2 S1 N1 105.74(5) . .
C8 P1 Ni1 115.64(4) . .
C8 P1 C14 102.25(6) . .
C8 P1 C16 104.66(6) . .
C14 P1 Ni1 115.29(4) . .
C16 P1 Ni1 114.22(4) . .
C16 P1 C14 103.17(6) . .
S1 O1 Ni1 128.10(8) . .
C18 N1 S1 114.01(8) . .
C18 N1 S1 114.01(8) 4_575 .
C18 N1 C18 111.96(15) . 4_575
C2 C1 Ni1 117.49(13) . .
C6 C1 Ni1 125.04(13) . .
C6 C1 C2 117.47(16) . .
C1 C2 C7 121.90(16) . .
C3 C2 C1 120.09(17) . .
C3 C2 C7 118.01(17) . .
C2 C3 H3 120.1 . .
C4 C3 C2 119.78(18) . .
C4 C3 H3 120.1 . .
F1 C4 C3 118.74(18) . .
F1 C4 C5 118.74(18) . .
C3 C4 C5 122.52(17) . .
C4 C5 H5 121.2 . .
C4 C5 C6 117.54(17) . .
C6 C5 H5 121.2 . .
C1 C6 H6 118.7 . .
C5 C6 C1 122.59(17) . .
C5 C6 H6 118.7 . .
C2 C7 H7A 109.5 . .
C2 C7 H7B 109.5 . .
C2 C7 H7C 109.5 . .
H7A C7 H7B 109.5 . .
H7A C7 H7C 109.5 . .
H7B C7 H7C 109.5 . .
C9 C8 P1 123.34(10) . .
C9 C8 C13 118.71(12) . .
C13 C8 P1 117.94(10) . .
C8 C9 H9 119.8 . .
C8 C9 C10 120.35(13) . .
C10 C9 H9 119.8 . .
C9 C10 H10 119.9 . .
C11 C10 C9 120.18(14) . .
C11 C10 H10 119.9 . .
C10 C11 H11 120.0 . .
C12 C11 C10 119.92(14) . .
C12 C11 H11 120.0 . .
C11 C12 H12 119.9 . .
C11 C12 C13 120.21(13) . .
C13 C12 H12 119.9 . .
C8 C13 H13 119.7 . .
C12 C13 C8 120.59(13) . .
C12 C13 H13 119.7 . .
P1 C14 H14A 108.7 . .
P1 C14 H14B 108.7 . .
H14A C14 H14B 107.6 . .
C15 C14 P1 114.35(9) . .
C15 C14 H14A 108.7 . .
C15 C14 H14B 108.7 . .
C14 C15 H15A 109.5 . .
C14 C15 H15B 109.5 . .
C14 C15 H15C 109.5 . .
H15A C15 H15B 109.5 . .
H15A C15 H15C 109.5 . .
H15B C15 H15C 109.5 . .
P1 C16 H16A 109.2 . .
P1 C16 H16B 109.2 . .
H16A C16 H16B 107.9 . .
C17 C16 P1 112.01(9) . .
C17 C16 H16A 109.2 . .
C17 C16 H16B 109.2 . .
C16 C17 H17A 109.5 . .
C16 C17 H17B 109.5 . .
C16 C17 H17C 109.5 . .
H17A C17 H17B 109.5 . .
H17A C17 H17C 109.5 . .
H17B C17 H17C 109.5 . .
N1 C18 H18A 109.5 . .
N1 C18 H18B 109.5 . .
N1 C18 H18C 109.5 . .
H18A C18 H18B 109.5 . .
H18A C18 H18C 109.5 . .
H18B C18 H18C 109.5 . .

loop_
_geom_bond_atom_site_label_1
_geom_bond_atom_site_label_2
_geom_bond_distance
_geom_bond_site_symmetry_2
Ni1 P1 2.2124(3) 4_575
Ni1 P1 2.2124(3) .
Ni1 O1 1.9563(12) .
Ni1 C1 1.9027(17) .
S1 O1 1.5018(12) .
S1 O2 1.4434(9) 4_575
S1 O2 1.4434(9) .
S1 N1 1.6545(16) .
P1 C8 1.8193(13) .
P1 C14 1.8314(12) .
P1 C16 1.8283(12) .
F1 C4 1.370(2) .
N1 C18 1.4699(16) .
N1 C18 1.4700(16) 4_575
C1 C2 1.411(2) .
C1 C6 1.407(2) .
C2 C3 1.399(3) .
C2 C7 1.507(2) .
C3 H3 0.9500 .
C3 C4 1.375(3) .
C4 C5 1.376(3) .
C5 H5 0.9500 .
C5 C6 1.394(2) .
C6 H6 0.9500 .
C7 H7A 0.9800 .
C7 H7B 0.9800 .
C7 H7C 0.9800 .
C8 C9 1.3899(18) .
C8 C13 1.3987(17) .
C9 H9 0.9500 .
C9 C10 1.393(2) .
C10 H10 0.9500 .
C10 C11 1.384(2) .
C11 H11 0.9500 .
C11 C12 1.379(2) .
C12 H12 0.9500 .
C12 C13 1.3848(19) .
C13 H13 0.9500 .
C14 H14A 0.9900 .
C14 H14B 0.9900 .
C14 C15 1.5298(18) .
C15 H15A 0.9800 .
C15 H15B 0.9800 .
C15 H15C 0.9800 .
C16 H16A 0.9900 .
C16 H16B 0.9900 .
C16 C17 1.5298(18) .
C17 H17A 0.9800 .
C17 H17B 0.9800 .
C17 H17C 0.9800 .
C18 H18A 0.9800 .
C18 H18B 0.9800 .
C18 H18C 0.9800 .
